data_7218507
loop_
_publ_author_name
'Zitzer, Christina'
'Muesmann, Thomas W. T.'
'Christoffers, Jens'
'Schwickert, Christian'
'P\"ottgen, Rainer'
'Wickleder, Mathias S.'

_publ_section_title
;
 1,2,4,5-Benzenetetrasulfonic acid and 1,4-benzenedisulfonic acid as sulfo
 analogues of pyromellitic and terephthalic acids for building
 coordination polymers of manganese
;
_journal_issue 48
_journal_name_full CrystEngComm
_journal_page_first 11064
_journal_paper_doi 10.1039/C4CE01618A
_journal_volume 16
_journal_year 2014
_chemical_formula_moiety 'C12 H16 Mn N2 O14 S4, 2(C2 H8 N)'
_chemical_formula_sum 'C16 H32 Mn N4 O14 S4'
_chemical_formula_weight 687.64
_chemical_name_common (dimethylammonium)(manganese(II)-(benezenetetrasulfonate))(dimethylfornamide)
_space_group_IT_number 14
_symmetry_cell_setting monoclinic
_symmetry_space_group_name_Hall '-P 2ybc'
_symmetry_space_group_name_H-M 'P 1 21/c 1'
_atom_sites_solution_hydrogens geom
_atom_sites_solution_primary direct
_atom_sites_solution_secondary difmap
_audit_creation_method SHELXL-97
_cell_angle_alpha 90.00
_cell_angle_beta 97.746(6)
_cell_angle_gamma 90.00
_cell_formula_units_Z 2
_cell_length_a 9.4202(5)
_cell_length_b 16.8486(6)
_cell_length_c 9.1845(5)
_cell_measurement_temperature 296(2)
_cell_volume 1444.44(12)
_computing_cell_refinement 'IPDS I (Stoe & Cie)'
_computing_data_collection 'IPDS I (Stoe & Cie)'
_computing_data_reduction 'X-RED 1.22 (Stoe & Cie 2001)'
_computing_molecular_graphics 'Diamond 3.2e (Brandenburg 2010)'
_computing_publication_material 'SHELX-97 (Sheldrick, 2008)'
_computing_structure_refinement 'SHELXL-97 (Sheldrick, 2008)'
_computing_structure_solution 'SHELXS-97 (Sheldrick, 2008)'
_diffrn_ambient_temperature 296(2)
_diffrn_measured_fraction_theta_full 0.994
_diffrn_measured_fraction_theta_max 0.994
_diffrn_measurement_device_type 'IPDS-I, Stoe & Cie'
_diffrn_measurement_method '\f and \w scans'
_diffrn_radiation_monochromator graphite
_diffrn_radiation_source 'fine-focus sealed tube'
_diffrn_radiation_type MoK\a
_diffrn_radiation_wavelength 0.71073
_diffrn_reflns_av_R_equivalents 0.0668
_diffrn_reflns_av_sigmaI/netI 0.0514
_diffrn_reflns_limit_h_max 12
_diffrn_reflns_limit_h_min -12
_diffrn_reflns_limit_k_max 22
_diffrn_reflns_limit_k_min -22
_diffrn_reflns_limit_l_max 12
_diffrn_reflns_limit_l_min -12
_diffrn_reflns_number 22160
_diffrn_reflns_theta_full 28.25
_diffrn_reflns_theta_max 28.25
_diffrn_reflns_theta_min 3.15
_exptl_absorpt_coefficient_mu 0.815
_exptl_absorpt_correction_T_max 0.8945
_exptl_absorpt_correction_T_min 0.8739
_exptl_absorpt_correction_type numerical
_exptl_absorpt_process_details 'X-RED 1.22 (Stoe & Cie 2001)'
_exptl_crystal_colour colourless
_exptl_crystal_density_diffrn 1.581
_exptl_crystal_density_method 'not measured'
_exptl_crystal_description blocks
_exptl_crystal_F_000 714
_exptl_crystal_size_max 0.17
_exptl_crystal_size_mid 0.14
_exptl_crystal_size_min 0.14
_refine_diff_density_max 0.624
_refine_diff_density_min -0.261
_refine_diff_density_rms 0.067
_refine_ls_extinction_method none
_refine_ls_goodness_of_fit_ref 0.870
_refine_ls_hydrogen_treatment constr
_refine_ls_matrix_type full
_refine_ls_number_parameters 194
_refine_ls_number_reflns 3560
_refine_ls_number_restraints 0
_refine_ls_restrained_S_all 0.870
_refine_ls_R_factor_all 0.0643
_refine_ls_R_factor_gt 0.0357
_refine_ls_shift/su_max 0.001
_refine_ls_shift/su_mean 0.000
_refine_ls_structure_factor_coef Fsqd
_refine_ls_weighting_details 'calc w=1/[\s^2^(Fo^2^)+(0.0485P)^2^+0.0000P] where P=(Fo^2^+2Fc^2^)/3'
_refine_ls_weighting_scheme calc
_refine_ls_wR_factor_gt 0.0771
_refine_ls_wR_factor_ref 0.0837
_reflns_number_gt 2330
_reflns_number_total 3560
_reflns_threshold_expression >2sigma(I)
_cod_data_source_file c4ce01618a1.cif
_cod_data_source_block c:\cz207\cz207
_cod_depositor_comments 'Adding full bibliography for 7218507--7218511.cif.'
_cod_original_sg_symbol_H-M 'P 21/c'
_cod_database_code 7218507

loop_
_symmetry_equiv_pos_as_xyz
'x, y, z'
'-x, y+1/2, -z+1/2'
'-x, -y, -z'
'x, -y-1/2, z-1/2'

loop_
_atom_site_label
_atom_site_type_symbol
_atom_site_fract_x
_atom_site_fract_y
_atom_site_fract_z
_atom_site_U_iso_or_equiv
_atom_site_adp_type
_atom_site_occupancy
_atom_site_symmetry_multiplicity
_atom_site_calc_flag
_atom_site_refinement_flags
Mn1 Mn 0.5000 0.0000 0.0000 0.03834(14) Uani 1 2 d S
S1 S 0.24060(5) -0.13395(3) 0.01233(6) 0.03024(13) Uani 1 1 d .
O11 O 0.35589(15) -0.09845(11) -0.05772(19) 0.0419(4) Uani 1 1 d .
O12 O 0.2831(2) -0.15655(11) 0.16239(18) 0.0478(4) Uani 1 1 d .
O13 O 0.17105(16) -0.19665(10) -0.07879(18) 0.0393(4) Uani 1 1 d .
S2 S 0.26749(5) 0.03110(3) 0.25076(6) 0.03220(14) Uani 1 1 d .
O14 O 0.40072(15) 0.00920(11) 0.19730(18) 0.0426(4) Uani 1 1 d .
O15 O 0.25629(18) 0.11430(11) 0.2777(2) 0.0527(5) Uani 1 1 d .
O16 O 0.2422(2) -0.01724(12) 0.37439(18) 0.0487(5) Uani 1 1 d .
C1 C 0.1092(2) -0.05686(12) 0.0125(2) 0.0263(4) Uani 1 1 d .
C2 C 0.12239(19) 0.00926(12) 0.1063(2) 0.0259(4) Uani 1 1 d .
C3 C 0.0121(2) 0.06475(13) 0.0909(2) 0.0268(4) Uani 1 1 d .
H31 H 0.0197 0.1089 0.1523 0.032 Uiso 1 1 calc R
O1 O 0.34271(19) 0.08203(13) -0.1093(2) 0.0593(5) Uani 1 1 d .
C11 C 0.2596(3) 0.07830(18) -0.2229(4) 0.0522(7) Uani 1 1 d .
H111 H 0.270(4) 0.032(2) -0.297(4) 0.083(11) Uiso 1 1 d .
N1 N 0.1603(2) 0.13131(14) -0.2661(3) 0.0495(5) Uani 1 1 d .
C12 C 0.0654(4) 0.1208(3) -0.4050(4) 0.0903(12) Uani 1 1 d .
H121 H 0.0727 0.1663 -0.4666 0.108 Uiso 1 1 calc R
H122 H -0.0316 0.1153 -0.3854 0.108 Uiso 1 1 calc R
H123 H 0.0931 0.0741 -0.4538 0.108 Uiso 1 1 calc R
C13 C 0.1372(4) 0.2001(2) -0.1802(5) 0.0852(11) Uani 1 1 d .
H131 H 0.0364 0.2068 -0.1774 0.102 Uiso 1 1 calc R
H132 H 0.1742 0.2462 -0.2238 0.102 Uiso 1 1 calc R
H133 H 0.1854 0.1935 -0.0821 0.102 Uiso 1 1 calc R
N2 N 0.3616(3) -0.16656(16) 0.4634(2) 0.0464(5) Uani 1 1 d .
H21 H 0.297(3) -0.206(2) 0.428(4) 0.066(9) Uiso 1 1 d .
H22 H 0.338(4) -0.116(3) 0.410(4) 0.093(12) Uiso 1 1 d .
C21 C 0.5067(3) -0.1935(3) 0.4448(4) 0.0795(11) Uani 1 1 d .
H211 H 0.5129 -0.2007 0.3422 0.095 Uiso 1 1 calc R
H212 H 0.5264 -0.2429 0.4955 0.095 Uiso 1 1 calc R
H213 H 0.5754 -0.1544 0.4846 0.095 Uiso 1 1 calc R
C22 C 0.3457(4) -0.14814(19) 0.6172(3) 0.0636(8) Uani 1 1 d .
H221 H 0.2474 -0.1355 0.6240 0.076 Uiso 1 1 calc R
H222 H 0.4052 -0.1036 0.6499 0.076 Uiso 1 1 calc R
H223 H 0.3740 -0.1933 0.6779 0.076 Uiso 1 1 calc R

loop_
_atom_site_aniso_label
_atom_site_aniso_U_11
_atom_site_aniso_U_22
_atom_site_aniso_U_33
_atom_site_aniso_U_23
_atom_site_aniso_U_13
_atom_site_aniso_U_12
Mn1 0.0228(2) 0.0430(3) 0.0484(3) -0.0008(2) 0.00178(19) 0.0020(2)
S1 0.0282(2) 0.0269(3) 0.0342(3) -0.0061(2) -0.00124(19) 0.00470(19)
O11 0.0283(7) 0.0472(11) 0.0512(10) -0.0157(8) 0.0094(7) -0.0012(7)
O12 0.0623(11) 0.0389(11) 0.0383(9) 0.0003(7) -0.0076(8) 0.0127(8)
O13 0.0375(8) 0.0287(9) 0.0495(9) -0.0125(7) -0.0021(7) 0.0042(6)
S2 0.0285(2) 0.0319(3) 0.0337(3) -0.0081(2) -0.0049(2) 0.0005(2)
O14 0.0250(7) 0.0589(12) 0.0424(9) -0.0126(8) -0.0016(6) -0.0008(7)
O15 0.0474(9) 0.0352(11) 0.0679(12) -0.0190(9) -0.0198(8) 0.0020(8)
O16 0.0547(10) 0.0588(13) 0.0311(8) 0.0027(8) 0.0001(7) 0.0010(8)
C1 0.0239(9) 0.0263(11) 0.0288(10) -0.0020(8) 0.0037(7) -0.0009(7)
C2 0.0227(8) 0.0258(12) 0.0287(10) -0.0027(8) 0.0022(7) -0.0030(7)
C3 0.0266(9) 0.0247(11) 0.0287(10) -0.0055(8) 0.0023(7) -0.0026(8)
O1 0.0384(9) 0.0635(14) 0.0732(13) 0.0116(11) -0.0029(9) 0.0105(9)
C11 0.0411(14) 0.0474(18) 0.0695(19) 0.0068(14) 0.0131(13) 0.0056(12)
N1 0.0352(10) 0.0429(14) 0.0698(15) 0.0132(11) 0.0046(10) 0.0058(9)
C12 0.071(2) 0.118(4) 0.077(2) 0.014(2) -0.0097(18) 0.009(2)
C13 0.074(2) 0.053(2) 0.126(3) 0.000(2) 0.008(2) 0.0131(17)
N2 0.0598(13) 0.0406(14) 0.0348(11) 0.0010(10) -0.0076(9) -0.0122(11)
C21 0.0520(17) 0.110(3) 0.071(2) -0.011(2) -0.0112(15) -0.0121(18)
C22 0.097(2) 0.054(2) 0.0375(14) -0.0024(13) -0.0020(14) -0.0175(17)

loop_
_atom_type_symbol
_atom_type_description
_atom_type_scat_dispersion_real
_atom_type_scat_dispersion_imag
_atom_type_scat_source
Mn Mn 0.3368 0.7283 'International Tables Vol C Tables 4.2.6.8 and 6.1.1.4'
C C 0.0033 0.0016 'International Tables Vol C Tables 4.2.6.8 and 6.1.1.4'
O O 0.0106 0.0060 'International Tables Vol C Tables 4.2.6.8 and 6.1.1.4'
H H 0.0000 0.0000 'International Tables Vol C Tables 4.2.6.8 and 6.1.1.4'
S S 0.1246 0.1234 'International Tables Vol C Tables 4.2.6.8 and 6.1.1.4'
N N 0.0061 0.0033 'International Tables Vol C Tables 4.2.6.8 and 6.1.1.4'

loop_
_geom_angle_atom_site_label_1
_geom_angle_atom_site_label_2
_geom_angle_atom_site_label_3
_geom_angle
_geom_angle_site_symmetry_1
_geom_angle_site_symmetry_3
O14 Mn1 O14 180.0 . 3_655
O14 Mn1 O11 86.11(6) . .
O14 Mn1 O11 93.89(6) 3_655 .
O14 Mn1 O11 93.89(6) . 3_655
O14 Mn1 O11 86.11(6) 3_655 3_655
O11 Mn1 O11 180.0 . 3_655
O14 Mn1 O1 89.79(7) . .
O14 Mn1 O1 90.21(7) 3_655 .
O11 Mn1 O1 90.47(7) . .
O11 Mn1 O1 89.53(7) 3_655 .
O14 Mn1 O1 90.21(7) . 3_655
O14 Mn1 O1 89.79(7) 3_655 3_655
O11 Mn1 O1 89.53(7) . 3_655
O11 Mn1 O1 90.47(7) 3_655 3_655
O1 Mn1 O1 180.0 . 3_655
O12 S1 O13 114.06(11) . .
O12 S1 O11 113.81(11) . .
O13 S1 O11 110.42(10) . .
O12 S1 C1 107.14(10) . .
O13 S1 C1 105.67(9) . .
O11 S1 C1 104.93(10) . .
S1 O11 Mn1 133.17(10) . .
O15 S2 O16 113.17(12) . .
O15 S2 O14 113.20(11) . .
O16 S2 O14 111.33(11) . .
O15 S2 C2 105.07(10) . .
O16 S2 C2 105.89(10) . .
O14 S2 C2 107.54(9) . .
S2 O14 Mn1 142.56(11) . .
C3 C1 C2 119.47(18) 3 .
C3 C1 S1 115.69(15) 3 .
C2 C1 S1 124.84(15) . .
C3 C2 C1 117.93(17) . .
C3 C2 S2 114.69(15) . .
C1 C2 S2 127.37(15) . .
C1 C3 C2 122.60(19) 3 .
C1 C3 H31 118.7 3 .
C2 C3 H31 118.7 . .
C11 O1 Mn1 133.0(2) . .
O1 C11 N1 124.9(3) . .
O1 C11 H111 120(2) . .
N1 C11 H111 115(2) . .
C11 N1 C13 122.5(3) . .
C11 N1 C12 120.4(3) . .
C13 N1 C12 117.1(3) . .
N1 C12 H121 109.5 . .
N1 C12 H122 109.5 . .
H121 C12 H122 109.5 . .
N1 C12 H123 109.5 . .
H121 C12 H123 109.5 . .
H122 C12 H123 109.5 . .
N1 C13 H131 109.5 . .
N1 C13 H132 109.5 . .
H131 C13 H132 109.5 . .
N1 C13 H133 109.5 . .
H131 C13 H133 109.5 . .
H132 C13 H133 109.5 . .
C21 N2 C22 113.1(3) . .
C21 N2 H21 108(2) . .
C22 N2 H21 110(2) . .
C21 N2 H22 111(2) . .
C22 N2 H22 105(2) . .
H21 N2 H22 110(3) . .
N2 C21 H211 109.5 . .
N2 C21 H212 109.5 . .
H211 C21 H212 109.5 . .
N2 C21 H213 109.5 . .
H211 C21 H213 109.5 . .
H212 C21 H213 109.5 . .
N2 C22 H221 109.5 . .
N2 C22 H222 109.5 . .
H221 C22 H222 109.5 . .
N2 C22 H223 109.5 . .
H221 C22 H223 109.5 . .
H222 C22 H223 109.5 . .

loop_
_geom_bond_atom_site_label_1
_geom_bond_atom_site_label_2
_geom_bond_distance
_geom_bond_site_symmetry_2
Mn1 O14 2.1539(16) .
Mn1 O14 2.1539(16) 3_655
Mn1 O11 2.1636(16) .
Mn1 O11 2.1636(16) 3_655
Mn1 O1 2.1707(19) .
Mn1 O1 2.1708(19) 3_655
S1 O12 1.4339(17) .
S1 O13 1.4484(16) .
S1 O11 1.4628(17) .
S1 C1 1.794(2) .
S2 O15 1.4298(19) .
S2 O16 1.4430(19) .
S2 O14 1.4556(16) .
S2 C2 1.810(2) .
C1 C3 1.390(3) 3
C1 C2 1.403(3) .
C2 C3 1.391(3) .
C3 C1 1.390(3) 3
C3 H31 0.9300 .
O1 C11 1.219(4) .
C11 N1 1.315(3) .
C11 H111 1.04(4) .
N1 C13 1.436(4) .
N1 C12 1.466(4) .
C12 H121 0.9600 .
C12 H122 0.9600 .
C12 H123 0.9600 .
C13 H131 0.9600 .
C13 H132 0.9600 .
C13 H133 0.9600 .
N2 C21 1.471(4) .
N2 C22 1.474(3) .
N2 H21 0.93(4) .
N2 H22 1.00(4) .
C21 H211 0.9600 .
C21 H212 0.9600 .
C21 H213 0.9600 .
C22 H221 0.9600 .
C22 H222 0.9600 .
C22 H223 0.9600 .

loop_
_geom_torsion_atom_site_label_1
_geom_torsion_atom_site_label_2
_geom_torsion_atom_site_label_3
_geom_torsion_atom_site_label_4
_geom_torsion
_geom_torsion_site_symmetry_1
_geom_torsion_site_symmetry_4
O12 S1 O11 Mn1 -53.93(18) . .
O13 S1 O11 Mn1 176.30(12) . .
C1 S1 O11 Mn1 62.87(15) . .
O14 Mn1 O11 S1 3.14(15) . .
O14 Mn1 O11 S1 -176.87(15) 3_655 .
O1 Mn1 O11 S1 -86.63(15) . .
O1 Mn1 O11 S1 93.37(15) 3_655 .
O15 S2 O14 Mn1 -85.25(19) . .
O16 S2 O14 Mn1 145.93(17) . .
C2 S2 O14 Mn1 30.4(2) . .
O11 Mn1 O14 S2 -69.73(19) . .
O11 Mn1 O14 S2 110.27(19) 3_655 .
O1 Mn1 O14 S2 20.75(19) . .
O1 Mn1 O14 S2 -159.24(19) 3_655 .
O12 S1 C1 C3 -134.26(17) . 3
O13 S1 C1 C3 -12.28(18) . 3
O11 S1 C1 C3 104.45(16) . 3
O12 S1 C1 C2 46.8(2) . .
O13 S1 C1 C2 168.73(18) . .
O11 S1 C1 C2 -74.53(19) . .
C3 C1 C2 C3 -0.1(3) 3 .
S1 C1 C2 C3 178.81(15) . .
C3 C1 C2 S2 178.64(15) 3 .
S1 C1 C2 S2 -2.4(3) . .
O15 S2 C2 C3 -20.52(19) . .
O16 S2 C2 C3 99.51(17) . .
O14 S2 C2 C3 -141.38(16) . .
O15 S2 C2 C1 160.67(19) . .
O16 S2 C2 C1 -79.3(2) . .
O14 S2 C2 C1 39.8(2) . .
C1 C2 C3 C1 0.1(3) . 3
S2 C2 C3 C1 -178.79(16) . 3
O14 Mn1 O1 C11 -125.5(3) . .
O14 Mn1 O1 C11 54.5(3) 3_655 .
O11 Mn1 O1 C11 -39.4(3) . .
O11 Mn1 O1 C11 140.6(3) 3_655 .
Mn1 O1 C11 N1 172.87(19) . .
O1 C11 N1 C13 -1.3(4) . .
O1 C11 N1 C12 -179.8(3) . .
